data_7204985
loop_
_publ_author_name
'Pozharskii, Alexander F.'
'Ozeryanskii, Valery A.'
'Starikova, Zoya A.'

_publ_section_title
;
 Molecular structure of 5,6-bis(dimethylamino)acenaphthene,
 5,6-bis(dimethylamino)acenaphthylene, and their monohydrobromides: a
 comparison with some naphthalene proton sponges
;
_journal_issue 2
_journal_name_full 'Journal of the Chemical Society, Perkin Transactions 2'
_journal_page_first 318
_journal_paper_doi 10.1039/b106725g
_journal_year 2002
_chemical_formula_sum 'C16 H18 N2'
_chemical_formula_weight 238.32
_chemical_name_systematic
; 
? 
;
_space_group_IT_number 14
_symmetry_cell_setting monoclinic
_symmetry_space_group_name_Hall '-P 2yn'
_symmetry_space_group_name_H-M 'P 1 21/n 1'
_atom_sites_solution_hydrogens difmap
_atom_sites_solution_primary direct
_atom_sites_solution_secondary difmap
_audit_creation_method SHELXL
_cell_angle_alpha 90.00
_cell_angle_beta 99.313(2)
_cell_angle_gamma 90.00
_cell_formula_units_Z 4
_cell_length_a 9.0694(8)
_cell_length_b 12.1428(11)
_cell_length_c 12.0763(11)
_cell_measurement_temperature 200(2)
_cell_volume 1312.4(2)
_computing_cell_refinement 'Bruker SMART'
_computing_data_collection 'Bruker SMART'
_computing_data_reduction 'Bruker SHELXTL'
_computing_molecular_graphics 'SHELXTL PLUS 5'
_computing_publication_material 'SHELXTL PLUS 5'
_computing_structure_refinement 'SHELXTL PLUS 5'
_computing_structure_solution 'SHELXTL PLUS 5'
_diffrn_ambient_temperature 200(2)
_diffrn_measurement_method 'phi and omega scans'
_diffrn_radiation_monochromator graphite
_diffrn_radiation_source 'fine-focus sealed tube'
_diffrn_radiation_type MoK\a
_diffrn_radiation_wavelength 0.71073
_diffrn_reflns_av_R_equivalents 0.0287
_diffrn_reflns_av_sigmaI/netI 0.0478
_diffrn_reflns_limit_h_max 10
_diffrn_reflns_limit_h_min -12
_diffrn_reflns_limit_k_max 17
_diffrn_reflns_limit_k_min -16
_diffrn_reflns_limit_l_max 16
_diffrn_reflns_limit_l_min -16
_diffrn_reflns_number 10340
_diffrn_reflns_theta_max 30.04
_diffrn_reflns_theta_min 2.39
_exptl_absorpt_coefficient_mu 0.071
_exptl_absorpt_correction_type none
_exptl_crystal_colour red
_exptl_crystal_density_diffrn 1.206
_exptl_crystal_description plate
_exptl_crystal_F_000 512
_exptl_crystal_size_max 0.2
_exptl_crystal_size_mid 0.4
_exptl_crystal_size_min 0.5
_refine_diff_density_max 0.232
_refine_diff_density_min -0.136
_refine_diff_density_rms 0.039
_refine_ls_extinction_method none
_refine_ls_goodness_of_fit_all 0.744
_refine_ls_goodness_of_fit_obs 0.916
_refine_ls_hydrogen_treatment isotropic
_refine_ls_matrix_type full
_refine_ls_number_parameters 235
_refine_ls_number_reflns 3742
_refine_ls_number_restraints 0
_refine_ls_restrained_S_all 0.790
_refine_ls_restrained_S_obs 0.916
_refine_ls_R_factor_all 0.0972
_refine_ls_R_factor_obs 0.0500
_refine_ls_shift/esd_max 0.018
_refine_ls_shift/esd_mean 0.002
_refine_ls_structure_factor_coef Fsqd
_refine_ls_weighting_details 'w=1/[\s^2^(Fo^2^)+(0.1000P)^2^+0.0000P] where P=(Fo^2^+2Fc^2^)/3'
_refine_ls_weighting_scheme calc
_refine_ls_wR_factor_all 0.1506
_refine_ls_wR_factor_obs 0.1229
_reflns_number_observed 1926
_reflns_number_total 3774
_reflns_observed_criterion >2sigma(I)
_cod_data_source_file b106725g.txt
_cod_data_source_block trom
_cod_depositor_comments
;
The following automatic conversions were performed:
'_symmetry_cell_setting' value 'Monoclinic' changed to 'monoclinic'
according to '/home/saulius/struct/CIF-dictionaries/cif_core.dic'
dictionary named 'cif_core.dic' version 2.4.1 from 2010-06-29.

Automatic conversion script
Id: cif_fix_enum 1527 2010-12-29 10:47:43Z saulius 

The following automatic conversions were performed:

'_refine_ls_weighting_scheme' value 'calc
w=1/[\s^2^(Fo^2^)+(0.1000P)^2^+0.0000P] where P=(Fo^2^+2Fc^2^)/3' was
changed to 'calc'. New tag '_refine_ls_weighting_details' was
created. The value of the new tag was set to
'w=1/[\s^2^(Fo^2^)+(0.1000P)^2^+0.0000P] where P=(Fo^2^+2Fc^2^)/3'.

Automatic conversion script
Id: cif_fix_values 3143 2015-03-26 13:38:13Z robertas 
;
_cod_original_sg_symbol_H-M P2(1)/n
_cod_database_code 7204985

loop_
_symmetry_equiv_pos_as_xyz
'x, y, z'
'-x+1/2, y+1/2, -z+1/2'
'-x, -y, -z'
'x-1/2, -y-1/2, z-1/2'

loop_
_atom_site_aniso_label
_atom_site_aniso_U_11
_atom_site_aniso_U_22
_atom_site_aniso_U_33
_atom_site_aniso_U_23
_atom_site_aniso_U_13
_atom_site_aniso_U_12
N1 0.0481(7) 0.0564(7) 0.0406(6) 0.0014(5) 0.0090(5) -0.0078(6)
N2 0.0417(7) 0.0467(6) 0.0453(6) 0.0009(5) -0.0039(5) 0.0013(5)
C1 0.108(2) 0.0443(8) 0.0476(9) 0.0074(7) 0.0193(9) 0.0067(10)
C2 0.099(2) 0.0532(9) 0.0452(9) 0.0028(7) 0.0013(9) 0.0203(10)
C3 0.0672(10) 0.0455(7) 0.0363(7) -0.0037(6) -0.0057(6) 0.0128(7)
C4 0.0481(9) 0.0653(9) 0.0515(9) -0.0121(7) -0.0077(7) 0.0119(8)
C5 0.0434(8) 0.0600(9) 0.0474(8) -0.0071(7) 0.0026(6) -0.0003(7)
C6 0.0402(7) 0.0429(7) 0.0376(7) -0.0061(5) 0.0020(5) -0.0026(6)
C7 0.0409(7) 0.0366(6) 0.0336(6) -0.0040(5) 0.0020(5) -0.0013(6)
C8 0.0547(8) 0.0358(6) 0.0354(7) -0.0041(5) 0.0048(6) 0.0029(6)
C9 0.0707(11) 0.0389(7) 0.0459(8) -0.0017(6) 0.0168(7) -0.0002(7)
C10 0.0672(11) 0.0503(8) 0.0642(10) -0.0018(7) 0.0304(9) -0.0087(8)
C11 0.0450(9) 0.0523(8) 0.0605(9) -0.0051(7) 0.0126(7) -0.0007(7)
C12 0.0399(7) 0.0405(6) 0.0380(7) -0.0044(5) 0.0018(5) -0.0025(6)
C13 0.0587(11) 0.0678(11) 0.0651(11) 0.0022(9) 0.0215(9) -0.0104(10)
C14 0.0656(11) 0.0685(10) 0.0370(8) -0.0021(7) 0.0049(7) -0.0063(9)
C15 0.0503(10) 0.0605(10) 0.0679(11) -0.0013(9) -0.0135(8) 0.0069(9)
C16 0.0585(10) 0.0473(8) 0.0495(9) 0.0059(7) -0.0011(7) -0.0017(8)

loop_
_atom_site_label
_atom_site_type_symbol
_atom_site_fract_x
_atom_site_fract_y
_atom_site_fract_z
_atom_site_U_iso_or_equiv
_atom_site_thermal_displace_type
_atom_site_occupancy
_atom_site_calc_flag
_atom_site_refinement_flags
_atom_site_disorder_group
N1 N 0.38235(13) 0.50060(10) 0.19652(9) 0.0482(3) Uani 1 d . .
N2 N 0.07823(12) 0.54576(9) 0.24320(9) 0.0458(3) Uani 1 d . .
C1 C 0.2652(3) 0.24743(12) 0.59688(14) 0.0660(5) Uani 1 d . .
C2 C 0.4122(3) 0.25237(13) 0.59456(14) 0.0670(5) Uani 1 d . .
C3 C 0.4376(2) 0.32084(11) 0.50001(11) 0.0512(4) Uani 1 d . .
C4 C 0.5586(2) 0.35409(13) 0.45487(13) 0.0567(4) Uani 1 d . .
C5 C 0.5369(2) 0.41526(13) 0.35576(12) 0.0508(4) Uani 1 d . .
C6 C 0.39677(14) 0.44794(10) 0.30080(10) 0.0407(3) Uani 1 d . .
C7 C 0.26761(14) 0.42568(10) 0.35331(10) 0.0375(3) Uani 1 d . .
C8 C 0.2951(2) 0.35734(10) 0.44815(10) 0.0422(3) Uani 1 d . .
C9 C 0.1848(2) 0.31358(11) 0.50518(12) 0.0510(4) Uani 1 d . .
C10 C 0.0398(2) 0.33993(12) 0.46564(14) 0.0584(4) Uani 1 d . .
C11 C 0.0065(2) 0.41532(12) 0.37617(13) 0.0522(4) Uani 1 d . .
C12 C 0.11498(15) 0.46341(10) 0.32294(10) 0.0399(3) Uani 1 d . .
C13 C 0.5141(2) 0.5475(2) 0.1610(2) 0.0626(5) Uani 1 d . .
C14 C 0.2830(2) 0.4512(2) 0.10300(13) 0.0574(4) Uani 1 d . .
C15 C -0.0780(2) 0.5620(2) 0.1971(2) 0.0621(4) Uani 1 d . .
C16 C 0.1591(2) 0.64998(12) 0.25927(15) 0.0528(4) Uani 1 d . .
H1 H 0.2132(21) 0.2064(16) 0.6480(17) 0.089(6) Uiso 1 d . .
H2 H 0.4889(20) 0.2192(14) 0.6462(15) 0.072(5) Uiso 1 d . .
H4 H 0.6602(21) 0.3324(13) 0.4853(14) 0.068(5) Uiso 1 d . .
H5 H 0.6261(19) 0.4363(12) 0.3221(13) 0.061(4) Uiso 1 d . .
H10 H -0.0394(20) 0.3136(13) 0.5017(15) 0.072(5) Uiso 1 d . .
H11 H -0.0968(19) 0.4419(12) 0.3571(13) 0.060(4) Uiso 1 d . .
H131 H 0.5849(19) 0.4873(14) 0.1373(14) 0.070(5) Uiso 1 d . .
H132 H 0.5715(20) 0.5893(15) 0.2239(17) 0.081(6) Uiso 1 d . .
H133 H 0.4845(21) 0.5989(16) 0.1017(17) 0.086(6) Uiso 1 d . .
H141 H 0.2035(18) 0.4092(13) 0.1274(13) 0.062(5) Uiso 1 d . .
H142 H 0.3414(18) 0.4014(14) 0.0609(14) 0.067(5) Uiso 1 d . .
H143 H 0.2420(22) 0.5078(18) 0.0522(19) 0.098(7) Uiso 1 d . .
H151 H -0.1256(19) 0.4912(15) 0.1700(14) 0.069(5) Uiso 1 d . .
H152 H -0.0818(18) 0.6096(15) 0.1327(15) 0.070(5) Uiso 1 d . .
H153 H -0.1393(21) 0.5985(16) 0.2520(17) 0.089(6) Uiso 1 d . .
H161 H 0.1030(19) 0.7020(15) 0.2978(14) 0.064(5) Uiso 1 d . .
H162 H 0.2523(19) 0.6401(12) 0.3074(14) 0.059(4) Uiso 1 d . .
H163 H 0.1742(19) 0.6796(14) 0.1905(17) 0.078(5) Uiso 1 d . .

loop_
_atom_type_symbol
_atom_type_description
_atom_type_scat_dispersion_real
_atom_type_scat_dispersion_imag
_atom_type_scat_source
C C 0.0033 0.0016 'International Tables Vol C Tables 4.2.6.8 and 6.1.1.4'
H H 0.0000 0.0000 'International Tables Vol C Tables 4.2.6.8 and 6.1.1.4'
N N 0.0061 0.0033 'International Tables Vol C Tables 4.2.6.8 and 6.1.1.4'

loop_
_geom_angle_atom_site_label_1
_geom_angle_atom_site_label_2
_geom_angle_atom_site_label_3
_geom_angle
_geom_angle_site_symmetry_1
_geom_angle_site_symmetry_3
_geom_angle_publ_flag
C6 N1 C13 118.97(13) . . ?
C6 N1 C14 117.78(12) . . ?
C13 N1 C14 111.62(13) . . ?
C12 N2 C15 118.28(13) . . ?
C12 N2 C16 118.18(11) . . ?
C15 N2 C16 111.82(13) . . ?
C2 C1 C9 109.6(2) . . ?
C1 C2 C3 109.0(2) . . ?
C4 C3 C8 117.88(13) . . ?
C4 C3 C2 136.1(2) . . ?
C8 C3 C2 106.0(2) . . ?
C3 C4 C5 119.34(14) . . ?
C6 C5 C4 123.46(15) . . ?
C5 C6 N1 120.27(12) . . ?
C5 C6 C7 118.67(13) . . ?
N1 C6 C7 121.07(11) . . ?
C8 C7 C6 114.77(12) . . ?
C8 C7 C12 115.48(11) . . ?
C6 C7 C12 129.75(11) . . ?
C7 C8 C9 125.15(13) . . ?
C7 C8 C3 125.17(13) . . ?
C9 C8 C3 109.67(12) . . ?
C10 C9 C8 117.53(13) . . ?
C10 C9 C1 136.8(2) . . ?
C8 C9 C1 105.67(15) . . ?
C9 C10 C11 119.71(14) . . ?
C12 C11 C10 123.20(15) . . ?
C11 C12 N2 120.98(13) . . ?
C11 C12 C7 118.02(12) . . ?
N2 C12 C7 121.00(11) . . ?

loop_
_geom_bond_atom_site_label_1
_geom_bond_atom_site_label_2
_geom_bond_distance
_geom_bond_site_symmetry_2
_geom_bond_publ_flag
N1 C6 1.399(2) . ?
N1 C13 1.450(2) . ?
N1 C14 1.455(2) . ?
N2 C12 1.391(2) . ?
N2 C15 1.450(2) . ?
N2 C16 1.460(2) . ?
C1 C2 1.339(3) . ?
C1 C9 1.464(2) . ?
C2 C3 1.461(2) . ?
C3 C4 1.363(2) . ?
C3 C8 1.413(2) . ?
C4 C5 1.395(2) . ?
C5 C6 1.393(2) . ?
C6 C7 1.445(2) . ?
C7 C8 1.404(2) . ?
C7 C12 1.448(2) . ?
C8 C9 1.408(2) . ?
C9 C10 1.362(2) . ?
C10 C11 1.411(2) . ?
C11 C12 1.388(2) . ?

loop_
_geom_torsion_atom_site_label_1
_geom_torsion_atom_site_label_2
_geom_torsion_atom_site_label_3
_geom_torsion_atom_site_label_4
_geom_torsion
_geom_torsion_site_symmetry_1
_geom_torsion_site_symmetry_2
_geom_torsion_site_symmetry_3
_geom_torsion_site_symmetry_4
_geom_torsion_publ_flag
C9 C1 C2 C3 -0.8(2) . . . . ?
C1 C2 C3 C4 -178.9(2) . . . . ?
C1 C2 C3 C8 1.0(2) . . . . ?
C8 C3 C4 C5 -4.7(2) . . . . ?
C2 C3 C4 C5 175.2(2) . . . . ?
C3 C4 C5 C6 2.0(2) . . . . ?
C4 C5 C6 N1 -174.25(13) . . . . ?
C4 C5 C6 C7 5.4(2) . . . . ?
C13 N1 C6 C5 -16.8(2) . . . . ?
C14 N1 C6 C5 123.3(2) . . . . ?
C13 N1 C6 C7 163.61(13) . . . . ?
C14 N1 C6 C7 -56.3(2) . . . . ?
C5 C6 C7 C8 -9.3(2) . . . . ?
N1 C6 C7 C8 170.26(11) . . . . ?
C5 C6 C7 C12 170.50(13) . . . . ?
N1 C6 C7 C12 -9.9(2) . . . . ?
C6 C7 C8 C9 -172.03(11) . . . . ?
C12 C7 C8 C9 8.1(2) . . . . ?
C6 C7 C8 C3 7.1(2) . . . . ?
C12 C7 C8 C3 -172.76(11) . . . . ?
C4 C3 C8 C7 -0.1(2) . . . . ?
C2 C3 C8 C7 179.99(12) . . . . ?
C4 C3 C8 C9 179.15(12) . . . . ?
C2 C3 C8 C9 -0.8(2) . . . . ?
C7 C8 C9 C10 -0.3(2) . . . . ?
C3 C8 C9 C10 -179.55(12) . . . . ?
C7 C8 C9 C1 179.52(12) . . . . ?
C3 C8 C9 C1 0.3(2) . . . . ?
C2 C1 C9 C10 -179.9(2) . . . . ?
C2 C1 C9 C8 0.4(2) . . . . ?
C8 C9 C10 C11 -4.8(2) . . . . ?
C1 C9 C10 C11 175.5(2) . . . . ?
C9 C10 C11 C12 1.6(2) . . . . ?
C10 C11 C12 N2 -173.21(12) . . . . ?
C10 C11 C12 C7 6.5(2) . . . . ?
C15 N2 C12 C11 -14.6(2) . . . . ?
C16 N2 C12 C11 125.5(2) . . . . ?
C15 N2 C12 C7 165.68(13) . . . . ?
C16 N2 C12 C7 -54.2(2) . . . . ?
C8 C7 C12 C11 -10.7(2) . . . . ?
C6 C7 C12 C11 169.43(13) . . . . ?
C8 C7 C12 N2 168.97(11) . . . . ?
C6 C7 C12 N2 -10.9(2) . . . . ?

loop_
_cod_related_entry_id
_cod_related_entry_database
_cod_related_entry_code
1 ChemSpider 8880453
